data_2241312
loop_
_publ_author_name
'Mariyatra, Mahimaidoss Baby'
'Stoeckli-Evans, Helen'

_publ_section_title
;
 Crystal structure of <i>N</i>-(2,2,2-trichloro-1-hydroxyethyl)formamide
;
_journal_coeditor_code HG5462
_journal_issue 12
_journal_name_full 'Acta Crystallographica Section E'
_journal_page_first 1501
_journal_page_last 1504
_journal_paper_doi 10.1107/S2056989015020459
_journal_volume 71
_journal_year 2015
_chemical_formula_iupac 'C3 H4 Cl3 N O2'
_chemical_formula_moiety 'C3 H4 Cl3 N O2'
_chemical_formula_sum 'C3 H4 Cl3 N O2'
_chemical_formula_weight 192.42
_chemical_name_systematic
;
<i>N</i>-(2,2,2-Trichloro-1-hydroxyethyl)formamide
;
_space_group_crystal_system monoclinic
_space_group_IT_number 14
_space_group_name_Hall '-P 2ybc'
_space_group_name_H-M_alt 'P 1 21/c 1'
_symmetry_space_group_name_Hall '-P 2ybc'
_symmetry_space_group_name_H-M 'P 1 21/c 1'
_atom_sites_solution_hydrogens difmap
_audit_creation_method SHELXL-2014/6
_cell_angle_alpha 90
_cell_angle_beta 114.413(4)
_cell_angle_gamma 90
_cell_formula_units_Z 8
_cell_length_a 13.7964(8)
_cell_length_b 9.0798(7)
_cell_length_c 12.2453(7)
_cell_measurement_reflns_used 22309
_cell_measurement_temperature 173(2)
_cell_measurement_theta_max 26.23
_cell_measurement_theta_min 1.62
_cell_volume 1396.80(16)
_computing_cell_refinement
;
X-AREA (Stoe & Cie, 2009)
;
_computing_data_collection
;
X-AREA (Stoe & Cie, 2009)
;
_computing_data_reduction
;
X-RED32 (Stoe & Cie, 2009)
;
_computing_molecular_graphics
;
PLATON  (Spek, 2009) and Mercury (Macrae <i>et al.</i>,  2008)
;
_computing_publication_material
;
SHELXL2014 (Sheldrick, 2015) and PLATON (Spek, 2009)
;
_computing_structure_refinement
;
SHELXL2014 (Sheldrick, 2015)
;
_computing_structure_solution
;
SHELXS2014 (Sheldrick, 2008)
;
_diffrn_ambient_temperature 173(2)
_diffrn_measured_fraction_theta_full 0.997
_diffrn_measured_fraction_theta_max 0.993
_diffrn_measurement_device '2-circle goniometer'
_diffrn_measurement_device_type 'Stoe IPDS 2'
_diffrn_measurement_method '\f + \w scans'
_diffrn_radiation_monochromator 'plane graphite'
_diffrn_radiation_source 'fine-focus sealed tube'
_diffrn_radiation_type MoK\a
_diffrn_radiation_wavelength 0.71073
_diffrn_reflns_av_R_equivalents 0.0561
_diffrn_reflns_limit_h_max 16
_diffrn_reflns_limit_h_min -15
_diffrn_reflns_limit_k_max 11
_diffrn_reflns_limit_k_min -11
_diffrn_reflns_limit_l_max 14
_diffrn_reflns_limit_l_min -14
_diffrn_reflns_number 16347
_diffrn_reflns_theta_full 25.242
_diffrn_reflns_theta_max 25.705
_diffrn_reflns_theta_min 1.621
_exptl_absorpt_coefficient_mu 1.235
_exptl_absorpt_correction_T_max 1.0000
_exptl_absorpt_correction_T_min 0.5788
_exptl_absorpt_correction_type multi-scan
_exptl_absorpt_process_details
;
(MULABS in PLATON; Spek, 2009)
;
_exptl_crystal_colour colourless
_exptl_crystal_density_diffrn 1.830
_exptl_crystal_description block
_exptl_crystal_F_000 768
_exptl_crystal_size_max 0.45
_exptl_crystal_size_mid 0.43
_exptl_crystal_size_min 0.40
_refine_diff_density_max 0.816
_refine_diff_density_min -0.548
_refine_ls_extinction_coef 0.0089(9)
_refine_ls_extinction_expression Fc^*^=kFc[1+0.001xFc^2^\l^3^/sin(2\q)]^-1/4^
_refine_ls_extinction_method
;
SHELXL2014 (Sheldrick, 2015)
;
_refine_ls_goodness_of_fit_ref 1.076
_refine_ls_hydrogen_treatment refall
_refine_ls_matrix_type full
_refine_ls_number_parameters 196
_refine_ls_number_reflns 2645
_refine_ls_number_restraints 0
_refine_ls_restrained_S_all 1.076
_refine_ls_R_factor_all 0.0327
_refine_ls_R_factor_gt 0.0304
_refine_ls_shift/su_max 0.000
_refine_ls_shift/su_mean 0.000
_refine_ls_structure_factor_coef Fsqd
_refine_ls_weighting_details 'w=1/[\s^2^(Fo^2^)+(0.0333P)^2^+1.2964P] where P=(Fo^2^+2Fc^2^)/3'
_refine_ls_weighting_scheme calc
_refine_ls_wR_factor_gt 0.0768
_refine_ls_wR_factor_ref 0.0779
_reflns_number_gt 2468
_reflns_number_total 2645
_reflns_threshold_expression I>2\s(I)
_cod_data_source_file hg5462sup1.cif
_cod_data_source_block I
_cod_database_code 2241312
_shelx_space_group_comment
;
The symmetry employed for this shelxl refinement is uniquely defined
by the following loop, which should always be used as a source of
symmetry information in preference to the above space-group names.
They are only intended as comments.
;
_shelxl_version_number 2014/6

loop_
_space_group_symop_operation_xyz
'x, y, z'
'-x, y+1/2, -z+1/2'
'-x, -y, -z'
'x, -y-1/2, z-1/2'

loop_
_atom_site_type_symbol
_atom_site_label
_atom_site_fract_x
_atom_site_fract_y
_atom_site_fract_z
_atom_site_U_iso_or_equiv
_atom_site_adp_type
_atom_site_calc_flag
_atom_site_occupancy
Cl Cl1 0.13449(5) 0.04880(6) 0.08600(5) 0.03428(17) Uani d 1
Cl Cl2 0.22308(4) 0.28605(6) -0.00018(5) 0.03123(16) Uani d 1
Cl Cl3 0.28102(5) 0.25302(8) 0.25345(5) 0.04298(19) Uani d 1
O O1 -0.00275(12) 0.31695(18) -0.01499(14) 0.0284(4) Uani d 1
H H1O 0.005(3) 0.366(4) -0.069(3) 0.058(10) Uiso d 1
O O2 0.00144(13) 0.53996(16) 0.21058(14) 0.0295(4) Uani d 1
N N1 0.04737(14) 0.30393(19) 0.18967(16) 0.0213(4) Uani d 1
H H1N 0.0392(18) 0.215(3) 0.207(2) 0.020(6) Uiso d 1
C C1 0.17653(17) 0.2341(2) 0.10963(19) 0.0234(4) Uani d 1
C C2 0.08245(16) 0.3364(2) 0.09670(18) 0.0217(4) Uani d 1
H H2 0.1107(18) 0.434(3) 0.1068(19) 0.020(6) Uiso d 1
C C3 0.00885(17) 0.4079(2) 0.23751(18) 0.0237(4) Uani d 1
H H3 -0.0156(18) 0.374(3) 0.299(2) 0.026(6) Uiso d 1
Cl Cl4 0.64204(5) 0.45558(5) 0.52480(5) 0.03177(16) Uani d 1
Cl Cl5 0.78172(4) 0.22393(6) 0.51229(5) 0.02994(15) Uani d 1
Cl Cl6 0.71719(4) 0.23240(7) 0.70803(5) 0.03280(16) Uani d 1
O O3 0.49315(12) 0.20023(18) 0.51142(15) 0.0274(3) Uani d 1
H H3O 0.497(2) 0.153(3) 0.564(3) 0.036(8) Uiso d 1
O O4 0.50422(13) -0.04575(15) 0.29695(13) 0.0281(3) Uani d 1
N N2 0.54593(14) 0.19299(19) 0.35510(15) 0.0208(4) Uani d 1
H H2N 0.5415(19) 0.274(3) 0.332(2) 0.023(6) Uiso d 1
C C4 0.67565(16) 0.2671(2) 0.55274(18) 0.0216(4) Uani d 1
C C5 0.57819(16) 0.1686(2) 0.48142(18) 0.0206(4) Uani d 1
H H5 0.6025(16) 0.066(2) 0.5015(18) 0.012(5) Uiso d 1
C C6 0.51071(16) 0.0854(2) 0.27421(18) 0.0230(4) Uani d 1
H H6 0.4911(19) 0.119(3) 0.190(2) 0.028(6) Uiso d 1

loop_
_atom_site_aniso_label
_atom_site_aniso_U_11
_atom_site_aniso_U_22
_atom_site_aniso_U_33
_atom_site_aniso_U_12
_atom_site_aniso_U_13
_atom_site_aniso_U_23
Cl1 0.0493(4) 0.0157(3) 0.0449(3) 0.0062(2) 0.0265(3) 0.0024(2)
Cl2 0.0363(3) 0.0317(3) 0.0356(3) 0.0029(2) 0.0248(2) 0.0016(2)
Cl3 0.0250(3) 0.0729(5) 0.0282(3) 0.0012(3) 0.0081(2) -0.0095(3)
O1 0.0292(8) 0.0315(9) 0.0259(8) 0.0064(6) 0.0127(7) 0.0100(7)
O2 0.0478(10) 0.0170(7) 0.0307(8) 0.0078(6) 0.0232(7) 0.0031(6)
N1 0.0268(9) 0.0138(8) 0.0279(9) 0.0012(7) 0.0159(7) 0.0025(7)
C1 0.0259(10) 0.0227(10) 0.0236(10) 0.0014(8) 0.0121(9) -0.0014(8)
C2 0.0272(10) 0.0144(10) 0.0275(10) 0.0016(8) 0.0154(8) 0.0010(8)
C3 0.0288(11) 0.0221(10) 0.0229(10) 0.0034(8) 0.0133(9) 0.0013(8)
Cl4 0.0415(3) 0.0152(2) 0.0346(3) -0.0028(2) 0.0117(2) -0.0021(2)
Cl5 0.0247(3) 0.0366(3) 0.0304(3) 0.0009(2) 0.0133(2) 0.0020(2)
Cl6 0.0336(3) 0.0425(3) 0.0191(3) -0.0029(2) 0.0077(2) 0.0028(2)
O3 0.0287(8) 0.0303(8) 0.0265(8) -0.0020(6) 0.0150(7) 0.0051(7)
O4 0.0426(9) 0.0170(7) 0.0273(8) -0.0055(6) 0.0171(7) -0.0019(6)
N2 0.0271(9) 0.0132(8) 0.0202(9) -0.0017(7) 0.0080(7) 0.0025(7)
C4 0.0253(10) 0.0199(10) 0.0199(10) -0.0008(8) 0.0096(8) 0.0008(7)
C5 0.0253(10) 0.0147(10) 0.0216(10) -0.0018(8) 0.0095(8) 0.0016(7)
C6 0.0270(10) 0.0211(10) 0.0217(10) -0.0021(8) 0.0111(8) -0.0007(8)

loop_
_atom_type_symbol
_atom_type_description
_atom_type_scat_dispersion_real
_atom_type_scat_dispersion_imag
_atom_type_scat_source
C C 0.0033 0.0016 'International Tables Vol C Tables 4.2.6.8 and 6.1.1.4'
H H 0.0000 0.0000 'International Tables Vol C Tables 4.2.6.8 and 6.1.1.4'
Cl Cl 0.1484 0.1585 'International Tables Vol C Tables 4.2.6.8 and 6.1.1.4'
N N 0.0061 0.0033 'International Tables Vol C Tables 4.2.6.8 and 6.1.1.4'
O O 0.0106 0.0060 'International Tables Vol C Tables 4.2.6.8 and 6.1.1.4'

loop_
_geom_angle_atom_site_label_1
_geom_angle_atom_site_label_2
_geom_angle_atom_site_label_3
_geom_angle
C2 O1 H1O 112(2)
C3 N1 C2 121.88(17)
C3 N1 H1N 116.3(16)
C2 N1 H1N 120.8(16)
C2 C1 Cl3 110.37(14)
C2 C1 Cl1 110.49(14)
Cl3 C1 Cl1 109.52(11)
C2 C1 Cl2 108.24(14)
Cl3 C1 Cl2 109.15(11)
Cl1 C1 Cl2 109.04(11)
O1 C2 N1 109.04(17)
O1 C2 C1 110.74(16)
N1 C2 C1 109.73(16)
O1 C2 H2 112.1(13)
N1 C2 H2 109.8(14)
C1 C2 H2 105.3(14)
O2 C3 N1 125.03(19)
O2 C3 H3 119.1(14)
N1 C3 H3 115.9(14)
C5 O3 H3O 110(2)
C6 N2 C5 122.84(17)
C6 N2 H2N 118.0(18)
C5 N2 H2N 118.7(18)
C5 C4 Cl4 110.64(14)
C5 C4 Cl5 109.84(14)
Cl4 C4 Cl5 109.91(11)
C5 C4 Cl6 108.82(14)
Cl4 C4 Cl6 108.79(11)
Cl5 C4 Cl6 108.80(11)
O3 C5 N2 109.32(16)
O3 C5 C4 111.15(16)
N2 C5 C4 109.14(16)
O3 C5 H5 111.4(12)
N2 C5 H5 109.6(12)
C4 C5 H5 106.2(12)
O4 C6 N2 125.30(19)
O4 C6 H6 120.9(14)
N2 C6 H6 113.7(14)

loop_
_geom_bond_atom_site_label_1
_geom_bond_atom_site_label_2
_geom_bond_distance
Cl1 C1 1.764(2)
Cl2 C1 1.777(2)
Cl3 C1 1.764(2)
O1 C2 1.398(3)
O1 H1O 0.84(3)
O2 C3 1.236(3)
N1 C3 1.332(3)
N1 C2 1.440(3)
N1 H1N 0.85(2)
C1 C2 1.550(3)
C2 H2 0.96(2)
C3 H3 0.99(2)
Cl4 C4 1.769(2)
Cl5 C4 1.772(2)
Cl6 C4 1.773(2)
O3 C5 1.396(3)
O3 H3O 0.76(3)
O4 C6 1.235(3)
N2 C6 1.332(3)
N2 C5 1.439(3)
N2 H2N 0.78(3)
C4 C5 1.549(3)
C5 H5 0.99(2)
C6 H6 1.00(2)

loop_
_geom_hbond_atom_site_label_D
_geom_hbond_atom_site_label_H
_geom_hbond_atom_site_label_A
_geom_hbond_site_symmetry_A
_geom_hbond_distance_DH
_geom_hbond_distance_HA
_geom_hbond_distance_DA
_geom_hbond_angle_DHA
O1 H1O O2 3_565 0.84(3) 1.90(4) 2.731(2) 169(3)
N1 H1N O2 2_545 0.85(2) 2.08(3) 2.893(2) 159(2)
O3 H3O O4 3_656 0.76(3) 1.97(3) 2.721(2) 174(3)
N2 H2N O4 2_655 0.78(3) 2.17(3) 2.917(2) 158(2)
C6 H6 Cl4 2_645 1.00(2) 2.91(2) 3.586(2) 125(2)

loop_
_geom_torsion_atom_site_label_1
_geom_torsion_atom_site_label_2
_geom_torsion_atom_site_label_3
_geom_torsion_atom_site_label_4
_geom_torsion
C3 N1 C2 O1 -91.5(2)
C3 N1 C2 C1 147.08(19)
Cl3 C1 C2 O1 -177.16(14)
Cl1 C1 C2 O1 -55.9(2)
Cl2 C1 C2 O1 63.45(19)
Cl3 C1 C2 N1 -56.7(2)
Cl1 C1 C2 N1 64.54(19)
Cl2 C1 C2 N1 -176.13(14)
C2 N1 C3 O2 -1.8(3)
C6 N2 C5 O3 -95.7(2)
C6 N2 C5 C4 142.52(19)
Cl4 C4 C5 O3 -58.44(19)
Cl5 C4 C5 O3 -179.96(13)
Cl6 C4 C5 O3 61.03(19)
Cl4 C4 C5 N2 62.20(19)
Cl5 C4 C5 N2 -59.31(19)
Cl6 C4 C5 N2 -178.33(14)
C5 N2 C6 O4 -2.1(3)

_cod_database_fobs_code 2241312
